data_9016101
loop_
_publ_author_name
'Ertl, A.'
'Schuster, R.'
'Hughes, J. M.'
'Ludwig, T.'
'Meyer, H.-P.'
'Finger, F.'
'Dyar, M. D.'
'Ruschel, K.'
'Rossman, G. R.'
'Klotzli, U.'
'Brandstatter, F.'
'Lengauer, C. L.'
'Tillmanns, E.'

_publ_section_title
;
 Li-bearing tourmalines in Variscan granitic pegmatites
 from the Moldanubian nappes, Lower Austria
 Note: Sample BLP1
;
_journal_name_full 'European Journal of Mineralogy'
_journal_page_first 695
_journal_page_last 715
_journal_paper_doi 10.1127/0935-1221/2012/0024-2203
_journal_volume 24
_journal_year 2012
_chemical_compound_source 'Blocherleitengraben, Moldanubian nappes, Lower Austria'
_chemical_formula_sum 'Al9.024 B6.288 Ca0.12 F0.69 Fe0.18 H6.31 Li1.38 Mn0.858 Na0.76 O42.31 Si5.712 Ti0.018'
_chemical_name_mineral Fluor-elbaite
_space_group_IT_number 160
_symmetry_space_group_name_Hall 'R 3 -2"'
_symmetry_space_group_name_H-M 'R 3 m :H'
_cell_angle_alpha 90
_cell_angle_beta 90
_cell_angle_gamma 120
_cell_formula_units_Z 3
_cell_length_a 15.8430
_cell_length_b 15.8430
_cell_length_c 7.1051
_cell_volume 1544.456
_database_code_amcsd 0019405
_exptl_crystal_density_diffrn 4.058
_cod_original_cell_volume 1544.457
_cod_original_sg_symbol_H-M 'R 3 m'
_cod_original_formula_sum 'Na.76 Ca.12 Al9.024 Li1.38 Mn.858 Fe.18 Ti.018 Si5.712 B6.288 F.69 O42.31 H6.31'
_cod_database_code 9016101

loop_
_space_group_symop_operation_xyz
x,y,z
2/3+x,1/3+y,1/3+z
1/3+x,2/3+y,2/3+z
x,x-y,z
2/3+x,1/3+x-y,1/3+z
1/3+x,2/3+x-y,2/3+z
-y,-x,z
2/3-y,1/3-x,1/3+z
1/3-y,2/3-x,2/3+z
-x+y,y,z
2/3-x+y,1/3+y,1/3+z
1/3-x+y,2/3+y,2/3+z
-y,x-y,z
2/3-y,1/3+x-y,1/3+z
1/3-y,2/3+x-y,2/3+z
-x+y,-x,z
2/3-x+y,1/3-x,1/3+z
1/3-x+y,2/3-x,2/3+z

loop_
_atom_site_label
_atom_site_fract_x
_atom_site_fract_y
_atom_site_fract_z
_atom_site_occupancy
_atom_site_U_iso_or_equiv
_atom_site_type_symbol
_atom_site_attached_hydrogens
NaX 0.00000 0.00000 0.75010 0.76000 0.02440 Na 0
CaX 0.00000 0.00000 0.75010 0.12000 0.02440 Ca 0
AlY 0.12331 -0.06165 0.35020 0.50700 0.01200 Al 0
LiY 0.12331 -0.06165 0.35020 0.23000 0.01200 Li 0
Mn2+Y 0.12331 -0.06165 0.35020 0.14300 0.01200 Mn 0
Fe2+Y 0.12331 -0.06165 0.35020 0.03000 0.01200 Fe 0
AlZ 0.29737 0.26055 0.37027 0.99700 0.00910 Al 0
Ti4+Z 0.29737 0.26055 0.37027 0.00300 0.00910 Ti 0
SiT 0.19175 0.18986 0.01896 0.95200 0.00670 Si 0
BT 0.19175 0.18986 0.01896 0.04800 0.00670 B 0
B 0.10955 -0.21910 0.47320 1.00000 0.00980 B 0
F1 0.00000 0.00000 0.19900 0.69000 0.05000 F 0
O-H1 0.00000 0.00000 0.19900 0.31000 0.05000 O 1
O2 0.06057 -0.12114 0.49590 1.00000 0.02050 O 0
O3 0.26680 -0.13340 0.47160 1.00000 0.01470 O 0
H3 0.26600 -0.13300 0.58500 1.00000 0.04100 H 0
O4 0.09332 -0.18664 0.09110 1.00000 0.01210 O 0
O5 0.18640 -0.09320 0.11290 1.00000 0.01250 O 0
O6 0.19609 0.18609 0.20570 1.00000 0.01100 O 0
O7 0.28568 0.28563 0.09810 1.00000 0.00960 O 0
O8 0.20990 0.27049 0.45930 1.00000 0.01080 O 0

loop_
_cod_changelog_entry_id
_cod_changelog_entry_author
_cod_changelog_entry_date
_cod_changelog_entry_text
1
;cod-tools version 3.8.0
Id: cif_guess_AMCSD_atom_types 9574 2023-05-10 09:00:05Z saulius
;
2023-05-10T18:56:42+03:00
;Derived atom types and hydrogen counts
from atom names that follow the AMCSD naming convention
(Wat == water, O-H == hydroxyl).
;

loop_
_cod_related_entry_id
_cod_related_entry_database
_cod_related_entry_code
1 AMCSD 0019405
